data_7110909
loop_
_publ_author_name
'Avent, Anthony G.'
'Cloke, F. Geoffrey N.'
'Francis, Matthew D.'
'Hitchcock, Peter B.'
'Nixon, John F.'

_publ_section_title
;
 Synthesis, crystal and molecular structures of the novel, structurally
 different, cage compounds P6C4But4SiI2 and P6C4But4GeI2, resulting from
 intra-molecular coupling of two 1,2,4-triphospholyl rings
;
_journal_issue 10
_journal_name_full 'Chemical Communications'
_journal_page_first 879
_journal_paper_doi 10.1039/b001632m
_journal_year 2000
_chemical_formula_sum 'C20 H36 I2 P6 Si'
_chemical_formula_weight 744.20
_chemical_name_common '[P6(CtBu)4SiI2]'
_chemical_name_systematic
; 
 ? 
;
_space_group_IT_number 4
_symmetry_cell_setting monoclinic
_symmetry_space_group_name_Hall 'P 2yb'
_symmetry_space_group_name_H-M 'P 1 21 1'
_atom_sites_solution_hydrogens geom
_atom_sites_solution_primary direct
_atom_sites_solution_secondary difmap
_audit_creation_method SHELXL-97
_cell_angle_alpha 90.00
_cell_angle_beta 94.87(3)
_cell_angle_gamma 90.00
_cell_formula_units_Z 4
_cell_length_a 11.827(4)
_cell_length_b 15.837(9)
_cell_length_c 15.626(5)
_cell_measurement_temperature 173(2)
_cell_volume 2916(2)
_computing_structure_refinement 'SHELXL-97 (Sheldrick, 1997)'
_computing_structure_solution 'SHELXS-97 (Sheldrick, 1990)'
_diffrn_ambient_temperature 173(2)
_diffrn_measured_fraction_theta_full 0.998
_diffrn_measured_fraction_theta_max 0.998
_diffrn_radiation_monochromator graphite
_diffrn_radiation_source 'fine-focus sealed tube'
_diffrn_radiation_type MoK\a
_diffrn_radiation_wavelength 0.71073
_diffrn_reflns_av_R_equivalents 0.0201
_diffrn_reflns_av_sigmaI/netI 0.0518
_diffrn_reflns_limit_h_max 16
_diffrn_reflns_limit_h_min 0
_diffrn_reflns_limit_k_max 22
_diffrn_reflns_limit_k_min 0
_diffrn_reflns_limit_l_max 21
_diffrn_reflns_limit_l_min -21
_diffrn_reflns_number 9137
_diffrn_reflns_theta_full 29.99
_diffrn_reflns_theta_max 29.99
_diffrn_reflns_theta_min 2.08
_exptl_absorpt_coefficient_mu 2.535
_exptl_absorpt_correction_T_max 1.00
_exptl_absorpt_correction_T_min 0.81
_exptl_absorpt_correction_type empirical
_exptl_crystal_density_diffrn 1.695
_exptl_crystal_density_method 'not measured'
_exptl_crystal_F_000 1464
_exptl_crystal_size_max 0.40
_exptl_crystal_size_mid 0.40
_exptl_crystal_size_min 0.35
_refine_diff_density_max 1.174
_refine_diff_density_min -0.732
_refine_diff_density_rms 0.123
_refine_ls_abs_structure_details 'Flack H D (1983), Acta Cryst. A39, 876-881'
_refine_ls_abs_structure_Flack 0.008(13)
_refine_ls_extinction_coef 0.00056(9)
_refine_ls_extinction_expression Fc^*^=kFc[1+0.001xFc^2^\l^3^/sin(2\q)]^-1/4^
_refine_ls_extinction_method SHELXL
_refine_ls_goodness_of_fit_ref 1.061
_refine_ls_hydrogen_treatment mixed
_refine_ls_matrix_type full
_refine_ls_number_parameters 524
_refine_ls_number_reflns 8776
_refine_ls_number_restraints 1
_refine_ls_restrained_S_all 1.060
_refine_ls_R_factor_all 0.0419
_refine_ls_R_factor_gt 0.0326
_refine_ls_shift/su_max 0.002
_refine_ls_shift/su_mean 0.000
_refine_ls_structure_factor_coef Fsqd
_refine_ls_weighting_details 'calc w=1/[\s^2^(Fo^2^)+(0.0000P)^2^+2.3509P] where P=(Fo^2^+2Fc^2^)/3'
_refine_ls_weighting_scheme calc
_refine_ls_wR_factor_gt 0.0653
_refine_ls_wR_factor_ref 0.0696
_reflns_number_gt 7863
_reflns_number_total 8776
_reflns_threshold_expression >2sigma(I)
_cod_data_source_file b001632msup1.cif
_cod_data_source_block apr299
_cod_original_sg_symbol_H-M P2(1)
_cod_database_code 7110909

loop_
_symmetry_equiv_pos_as_xyz
'x, y, z'
'-x, y+1/2, -z'

loop_
_atom_site_label
_atom_site_type_symbol
_atom_site_fract_x
_atom_site_fract_y
_atom_site_fract_z
_atom_site_U_iso_or_equiv
_atom_site_adp_type
_atom_site_occupancy
_atom_site_symmetry_multiplicity
_atom_site_calc_flag
_atom_site_refinement_flags
I1 I 0.07960(3) 0.49291(3) 0.53579(3) 0.02947(9) Uani 1 1 d .
I2 I 0.06637(3) 0.39970(3) 0.30775(2) 0.02904(9) Uani 1 1 d .
P1 P 0.38371(11) 0.45444(8) 0.55083(8) 0.0156(2) Uani 1 1 d .
P2 P 0.29423(11) 0.33964(9) 0.59912(8) 0.0167(3) Uani 1 1 d .
P3 P 0.47408(11) 0.29291(9) 0.61541(8) 0.0166(2) Uani 1 1 d .
P4 P 0.49214(11) 0.24380(9) 0.48635(9) 0.0165(2) Uani 1 1 d .
P5 P 0.35032(11) 0.30924(8) 0.41064(8) 0.0147(2) Uani 1 1 d .
P6 P 0.64098(11) 0.39995(10) 0.52261(9) 0.0204(3) Uani 1 1 d .
Si Si 0.18683(11) 0.40273(10) 0.44321(8) 0.0167(3) Uani 1 1 d .
C1 C 0.3447(4) 0.4274(3) 0.4346(3) 0.0143(9) Uani 1 1 d .
C2 C 0.2384(4) 0.2983(3) 0.4893(3) 0.0152(9) Uani 1 1 d .
C3 C 0.5246(4) 0.4032(3) 0.5956(3) 0.0162(9) Uani 1 1 d .
C4 C 0.6128(4) 0.3115(3) 0.4655(3) 0.0197(10) Uani 1 1 d .
C5 C 0.3794(4) 0.4959(3) 0.3687(3) 0.0173(9) Uani 1 1 d .
C6 C 0.3684(5) 0.4630(4) 0.2761(3) 0.0234(11) Uani 1 1 d .
H6A H 0.2906 0.4433 0.2614 0.035 Uiso 1 1 calc R
H6B H 0.4214 0.4161 0.2709 0.035 Uiso 1 1 calc R
H6C H 0.3861 0.5086 0.2370 0.035 Uiso 1 1 calc R
C7 C 0.5025(5) 0.5258(4) 0.3876(4) 0.0276(13) Uani 1 1 d .
H7A H 0.5541 0.4778 0.3835 0.041 Uiso 1 1 calc R
H7B H 0.5124 0.5496 0.4457 0.041 Uiso 1 1 calc R
H7C H 0.5196 0.5691 0.3458 0.041 Uiso 1 1 calc R
C8 C 0.3033(5) 0.5733(4) 0.3760(4) 0.0248(12) Uani 1 1 d .
H8A H 0.2237 0.5568 0.3640 0.037 Uiso 1 1 calc R
H8B H 0.3227 0.6161 0.3344 0.037 Uiso 1 1 calc R
H8C H 0.3149 0.5965 0.4342 0.037 Uiso 1 1 calc R
C9 C 0.1676(4) 0.2169(3) 0.4954(4) 0.0204(11) Uani 1 1 d .
C10 C 0.0560(5) 0.2375(4) 0.5362(4) 0.0304(13) Uani 1 1 d .
H10A H 0.0108 0.1859 0.5395 0.046 Uiso 1 1 calc R
H10B H 0.0127 0.2794 0.5008 0.046 Uiso 1 1 calc R
H10C H 0.0738 0.2603 0.5941 0.046 Uiso 1 1 calc R
C11 C 0.1385(5) 0.1788(4) 0.4052(4) 0.0312(14) Uani 1 1 d .
H11A H 0.0933 0.1275 0.4100 0.047 Uiso 1 1 calc R
H11B H 0.2088 0.1649 0.3793 0.047 Uiso 1 1 calc R
H11C H 0.0951 0.2200 0.3689 0.047 Uiso 1 1 calc R
C12 C 0.2342(5) 0.1505(4) 0.5506(4) 0.0320(14) Uani 1 1 d .
H12A H 0.1882 0.0993 0.5537 0.048 Uiso 1 1 calc R
H12B H 0.2522 0.1729 0.6087 0.048 Uiso 1 1 calc R
H12C H 0.3047 0.1369 0.5249 0.048 Uiso 1 1 calc R
C13 C 0.5669(5) 0.4495(4) 0.6814(4) 0.0228(11) Uani 1 1 d .
C14 C 0.4729(6) 0.4540(4) 0.7435(3) 0.0311(13) Uani 1 1 d .
H14A H 0.4067 0.4833 0.7156 0.047 Uiso 1 1 calc R
H14B H 0.5009 0.4849 0.7954 0.047 Uiso 1 1 calc R
H14C H 0.4511 0.3967 0.7592 0.047 Uiso 1 1 calc R
C15 C 0.6686(5) 0.4039(5) 0.7255(4) 0.0351(14) Uani 1 1 d .
H15A H 0.6473 0.3458 0.7385 0.053 Uiso 1 1 calc R
H15B H 0.6938 0.4332 0.7790 0.053 Uiso 1 1 calc R
H15C H 0.7304 0.4032 0.6875 0.053 Uiso 1 1 calc R
C16 C 0.6017(6) 0.5413(4) 0.6612(4) 0.0349(15) Uani 1 1 d .
H16A H 0.5366 0.5711 0.6324 0.052 Uiso 1 1 calc R
H16B H 0.6640 0.5404 0.6237 0.052 Uiso 1 1 calc R
H16C H 0.6266 0.5705 0.7149 0.052 Uiso 1 1 calc R
C17 C 0.6856(4) 0.2831(4) 0.3947(3) 0.0221(11) Uani 1 1 d .
C18 C 0.6106(5) 0.2634(5) 0.3121(4) 0.0311(14) Uani 1 1 d .
H18A H 0.5547 0.2203 0.3241 0.047 Uiso 1 1 calc R
H18B H 0.6581 0.2425 0.2682 0.047 Uiso 1 1 calc R
H18C H 0.5713 0.3149 0.2914 0.047 Uiso 1 1 calc R
C19 C 0.7487(5) 0.2022(4) 0.4243(4) 0.0351(14) Uani 1 1 d .
H19A H 0.6937 0.1590 0.4378 0.053 Uiso 1 1 calc R
H19B H 0.7997 0.2143 0.4756 0.053 Uiso 1 1 calc R
H19C H 0.7931 0.1817 0.3784 0.053 Uiso 1 1 calc R
C20 C 0.7724(6) 0.3501(5) 0.3742(5) 0.0407(17) Uani 1 1 d .
H20A H 0.7328 0.4021 0.3554 0.061 Uiso 1 1 calc R
H20B H 0.8168 0.3295 0.3283 0.061 Uiso 1 1 calc R
H20C H 0.8232 0.3616 0.4257 0.061 Uiso 1 1 calc R
I1A I -0.58474(3) 0.19581(3) -0.17544(2) 0.03074(9) Uani 1 1 d .
I2A I -0.45980(3) 0.12034(3) 0.04801(3) 0.03489(10) Uani 1 1 d .
P1A P -0.86437(11) 0.19003(9) -0.09366(8) 0.0177(2) Uani 1 1 d .
P2A P -0.82569(12) 0.06203(9) -0.14890(8) 0.0187(3) Uani 1 1 d .
P3A P -0.99746(12) 0.03492(9) -0.10482(9) 0.0189(3) Uani 1 1 d .
P4A P -0.94789(11) -0.00178(9) 0.02759(8) 0.0180(2) Uani 1 1 d .
P5A P -0.77822(11) 0.05836(9) 0.05004(8) 0.0165(2) Uani 1 1 d .
P6A P -1.08000(12) 0.16405(10) 0.02131(9) 0.0221(3) Uani 1 1 d .
Si1A Si -0.63997(12) 0.12784(10) -0.04345(9) 0.0197(3) Uani 1 1 d .
C1A C -0.7710(4) 0.1714(3) 0.0079(3) 0.0174(10) Uani 1 1 d .
C2A C -0.7230(4) 0.0259(3) -0.0555(3) 0.0175(10) Uani 1 1 d .
C3A C -1.0172(4) 0.1507(3) -0.0830(3) 0.0180(10) Uani 1 1 d .
C4A C -1.0394(4) 0.0751(4) 0.0748(3) 0.0210(11) Uani 1 1 d .
C5A C -0.7581(5) 0.2500(4) 0.0696(4) 0.0236(11) Uani 1 1 d .
C6A C -0.7085(6) 0.2246(4) 0.1602(4) 0.0338(14) Uani 1 1 d .
H6A1 H -0.6355 0.1962 0.1565 0.051 Uiso 1 1 calc R
H6A2 H -0.7611 0.1863 0.1860 0.051 Uiso 1 1 calc R
H6A3 H -0.6973 0.2753 0.1960 0.051 Uiso 1 1 calc R
C7A C -0.8715(5) 0.2937(4) 0.0789(4) 0.0337(14) Uani 1 1 d .
H7A1 H -0.9052 0.3110 0.0221 0.051 Uiso 1 1 calc R
H7A2 H -0.8592 0.3436 0.1156 0.051 Uiso 1 1 calc R
H7A3 H -0.9229 0.2546 0.1050 0.051 Uiso 1 1 calc R
C8A C -0.6796(6) 0.3149(4) 0.0316(4) 0.0344(14) Uani 1 1 d .
H8A1 H -0.6057 0.2888 0.0247 0.052 Uiso 1 1 calc R
H8A2 H -0.6693 0.3635 0.0703 0.052 Uiso 1 1 calc R
H8A3 H -0.7136 0.3338 -0.0245 0.052 Uiso 1 1 calc R
C9A C -0.6760(5) -0.0643(4) -0.0674(4) 0.0225(11) Uani 1 1 d .
C10A C -0.5865(5) -0.0601(4) -0.1330(4) 0.0319(14) Uani 1 1 d .
H10D H -0.5249 -0.0222 -0.1116 0.048 Uiso 1 1 calc R
H10E H -0.6216 -0.0386 -0.1878 0.048 Uiso 1 1 calc R
H10F H -0.5559 -0.1167 -0.1414 0.048 Uiso 1 1 calc R
C11A C -0.6220(6) -0.1001(4) 0.0172(4) 0.0322(14) Uani 1 1 d .
H11D H -0.5614 -0.0622 0.0406 0.048 Uiso 1 1 calc R
H11E H -0.5901 -0.1559 0.0071 0.048 Uiso 1 1 calc R
H11F H -0.6798 -0.1050 0.0583 0.048 Uiso 1 1 calc R
C12A C -0.7706(5) -0.1241(4) -0.1031(4) 0.0296(13) Uani 1 1 d .
H12D H -0.8290 -0.1279 -0.0624 0.044 Uiso 1 1 calc R
H12E H -0.7388 -0.1803 -0.1117 0.044 Uiso 1 1 calc R
H12F H -0.8046 -0.1023 -0.1581 0.044 Uiso 1 1 calc R
C13A C -1.0975(5) 0.1943(4) -0.1558(3) 0.0248(11) Uani 1 1 d .
C14A C -1.0542(5) 0.1799(4) -0.2448(4) 0.0299(13) Uani 1 1 d .
H14D H -0.9769 0.2021 -0.2451 0.045 Uiso 1 1 calc R
H14E H -1.1041 0.2091 -0.2885 0.045 Uiso 1 1 calc R
H14F H -1.0541 0.1193 -0.2574 0.045 Uiso 1 1 calc R
C15A C -1.1004(6) 0.2897(4) -0.1389(4) 0.0348(15) Uani 1 1 d .
H15D H -1.0234 0.3128 -0.1385 0.052 Uiso 1 1 calc R
H15E H -1.1300 0.3002 -0.0832 0.052 Uiso 1 1 calc R
H15F H -1.1496 0.3172 -0.1843 0.052 Uiso 1 1 calc R
C16A C -1.2182(5) 0.1593(4) -0.1559(4) 0.0330(14) Uani 1 1 d .
H16D H -1.2465 0.1686 -0.0995 0.049 Uiso 1 1 calc R
H16E H -1.2176 0.0986 -0.1683 0.049 Uiso 1 1 calc R
H16F H -1.2678 0.1882 -0.2001 0.049 Uiso 1 1 calc R
C17A C -1.0765(5) 0.0543(4) 0.1635(4) 0.0276(12) Uani 1 1 d .
C18A C -0.9703(6) 0.0329(5) 0.2235(4) 0.0399(16) Uani 1 1 d .
H18D H -0.9929 0.0195 0.2809 0.060 Uiso 1 1 calc R
H18E H -0.9188 0.0815 0.2271 0.060 Uiso 1 1 calc R
H18F H -0.9317 -0.0159 0.2007 0.060 Uiso 1 1 calc R
C19A C -1.1549(6) -0.0227(5) 0.1567(5) 0.0412(17) Uani 1 1 d .
H19D H -1.1788 -0.0364 0.2137 0.062 Uiso 1 1 calc R
H19E H -1.1143 -0.0710 0.1348 0.062 Uiso 1 1 calc R
H19F H -1.2219 -0.0101 0.1175 0.062 Uiso 1 1 calc R
C20A C -1.1381(7) 0.1280(5) 0.2025(4) 0.0459(18) Uani 1 1 d .
H20D H -1.1599 0.1119 0.2593 0.069 Uiso 1 1 calc R
H20E H -1.2062 0.1422 0.1651 0.069 Uiso 1 1 calc R
H20F H -1.0876 0.1771 0.2079 0.069 Uiso 1 1 calc R

loop_
_atom_site_aniso_label
_atom_site_aniso_U_11
_atom_site_aniso_U_22
_atom_site_aniso_U_33
_atom_site_aniso_U_23
_atom_site_aniso_U_13
_atom_site_aniso_U_12
I1 0.02870(18) 0.0299(2) 0.0312(2) -0.00196(17) 0.01080(15) 0.01155(16)
I2 0.01969(16) 0.0450(2) 0.02131(17) 0.00427(17) -0.00470(13) -0.00156(17)
P1 0.0185(6) 0.0133(6) 0.0149(6) -0.0010(5) -0.0003(5) 0.0011(5)
P2 0.0173(6) 0.0185(6) 0.0148(6) 0.0016(5) 0.0035(5) 0.0002(5)
P3 0.0184(6) 0.0153(6) 0.0159(6) 0.0032(5) 0.0001(5) 0.0004(5)
P4 0.0152(5) 0.0131(6) 0.0213(7) 0.0011(5) 0.0027(5) 0.0008(5)
P5 0.0141(5) 0.0151(6) 0.0149(6) -0.0008(5) 0.0022(4) -0.0005(5)
P6 0.0171(6) 0.0193(6) 0.0245(6) 0.0036(6) 0.0001(5) -0.0031(6)
Si 0.0151(6) 0.0189(7) 0.0160(6) 0.0011(6) 0.0018(5) 0.0022(6)
C1 0.015(2) 0.012(2) 0.016(2) 0.0010(17) 0.0006(17) -0.0005(17)
C2 0.014(2) 0.014(2) 0.017(2) -0.0002(18) 0.0018(18) -0.0011(18)
C3 0.021(2) 0.013(2) 0.015(2) -0.0009(19) 0.0035(17) -0.002(2)
C4 0.016(2) 0.021(3) 0.023(3) 0.004(2) 0.0029(19) 0.003(2)
C5 0.020(2) 0.015(2) 0.017(2) 0.007(2) 0.0040(18) 0.002(2)
C6 0.028(3) 0.024(3) 0.020(3) 0.005(2) 0.008(2) 0.000(2)
C7 0.025(3) 0.028(3) 0.029(3) 0.014(2) -0.002(2) -0.007(2)
C8 0.036(3) 0.017(3) 0.021(3) 0.006(2) 0.000(2) 0.005(2)
C9 0.019(2) 0.016(3) 0.026(3) 0.003(2) 0.002(2) -0.0045(19)
C10 0.021(3) 0.033(3) 0.038(3) 0.000(3) 0.009(2) -0.006(2)
C11 0.031(3) 0.028(3) 0.035(3) -0.009(3) 0.005(2) -0.014(3)
C12 0.029(3) 0.021(3) 0.046(4) 0.007(3) 0.003(3) -0.003(2)
C13 0.026(3) 0.018(3) 0.023(3) -0.004(2) -0.006(2) -0.005(2)
C14 0.045(4) 0.035(3) 0.013(2) -0.006(2) 0.001(2) 0.001(3)
C15 0.036(3) 0.036(3) 0.030(3) 0.001(3) -0.015(3) 0.001(3)
C16 0.047(4) 0.021(3) 0.034(3) -0.004(3) -0.012(3) -0.010(3)
C17 0.018(2) 0.026(3) 0.023(3) 0.006(2) 0.009(2) 0.005(2)
C18 0.027(3) 0.047(4) 0.021(3) 0.005(3) 0.008(2) 0.010(3)
C19 0.032(3) 0.033(3) 0.042(4) 0.007(3) 0.012(3) 0.015(3)
C20 0.031(3) 0.046(4) 0.049(4) 0.002(3) 0.022(3) -0.012(3)
I1A 0.03206(19) 0.0343(2) 0.02672(19) 0.01038(17) 0.00740(15) -0.00626(17)
I2A 0.02091(17) 0.0445(3) 0.0379(2) 0.0105(2) -0.00535(15) -0.00251(18)
P1A 0.0203(6) 0.0144(6) 0.0179(6) 0.0005(5) -0.0017(5) -0.0013(5)
P2A 0.0224(6) 0.0188(6) 0.0153(6) -0.0014(5) 0.0037(5) -0.0006(5)
P3A 0.0229(6) 0.0165(6) 0.0174(6) -0.0040(5) 0.0015(5) -0.0027(5)
P4A 0.0209(6) 0.0154(6) 0.0184(6) -0.0011(5) 0.0056(5) 0.0001(5)
P5A 0.0184(6) 0.0172(6) 0.0139(6) 0.0009(5) 0.0024(5) 0.0020(5)
P6A 0.0229(7) 0.0208(7) 0.0226(7) -0.0041(6) 0.0018(5) 0.0054(6)
Si1A 0.0184(6) 0.0215(7) 0.0192(7) 0.0039(6) 0.0019(5) -0.0029(6)
C1A 0.019(2) 0.019(2) 0.014(2) -0.0018(19) 0.0019(18) -0.0013(19)
C2A 0.020(2) 0.015(2) 0.018(2) -0.0005(19) 0.0046(18) 0.0012(19)
C3A 0.022(2) 0.018(2) 0.014(2) 0.0006(19) 0.0009(19) 0.0024(19)
C4A 0.019(2) 0.023(3) 0.021(2) -0.005(2) 0.003(2) 0.000(2)
C5A 0.024(3) 0.022(3) 0.023(3) -0.003(2) -0.005(2) -0.006(2)
C6A 0.040(4) 0.033(3) 0.026(3) -0.007(3) -0.010(3) -0.005(3)
C7A 0.036(3) 0.030(3) 0.033(3) -0.018(3) -0.005(3) 0.003(3)
C8A 0.037(3) 0.020(3) 0.045(4) -0.010(3) -0.002(3) -0.014(3)
C9A 0.027(3) 0.019(3) 0.023(3) -0.002(2) 0.010(2) 0.008(2)
C10A 0.030(3) 0.039(4) 0.029(3) -0.002(3) 0.015(2) 0.006(3)
C11A 0.046(3) 0.023(3) 0.029(3) 0.003(3) 0.011(3) 0.021(3)
C12A 0.038(3) 0.015(3) 0.037(3) -0.005(2) 0.011(3) 0.004(2)
C13A 0.023(3) 0.026(3) 0.024(3) 0.004(2) -0.005(2) 0.000(2)
C14A 0.032(3) 0.036(4) 0.020(3) 0.005(2) -0.008(2) -0.001(3)
C15A 0.033(3) 0.026(3) 0.042(4) 0.005(3) -0.016(3) 0.007(3)
C16A 0.026(3) 0.037(3) 0.033(3) -0.002(3) -0.010(2) -0.002(3)
C17A 0.034(3) 0.034(3) 0.017(2) 0.001(2) 0.012(2) 0.006(3)
C18A 0.041(4) 0.059(5) 0.021(3) 0.004(3) 0.006(3) 0.001(3)
C19A 0.029(3) 0.046(4) 0.050(4) 0.008(3) 0.018(3) -0.006(3)
C20A 0.060(5) 0.048(4) 0.034(4) -0.005(3) 0.027(3) 0.012(4)

loop_
_atom_type_symbol
_atom_type_description
_atom_type_scat_dispersion_real
_atom_type_scat_dispersion_imag
_atom_type_scat_source
C C 0.0033 0.0016 'International Tables Vol C Tables 4.2.6.8 and 6.1.1.4'
H H 0.0000 0.0000 'International Tables Vol C Tables 4.2.6.8 and 6.1.1.4'
I I -0.4742 1.8119 'International Tables Vol C Tables 4.2.6.8 and 6.1.1.4'
Si Si 0.0817 0.0704 'International Tables Vol C Tables 4.2.6.8 and 6.1.1.4'
P P 0.1023 0.0942 'International Tables Vol C Tables 4.2.6.8 and 6.1.1.4'

loop_
_geom_angle_atom_site_label_1
_geom_angle_atom_site_label_2
_geom_angle_atom_site_label_3
_geom_angle
C1 P1 C3 112.7(2)
C1 P1 P2 93.18(16)
C3 P1 P2 87.42(17)
C2 P2 P3 103.98(16)
C2 P2 P1 96.43(16)
P3 P2 P1 80.65(7)
C3 P3 P4 96.95(16)
C3 P3 P2 89.23(16)
P4 P3 P2 100.27(8)
C4 P4 P3 95.37(19)
C4 P4 P5 101.29(18)
P3 P4 P5 101.32(8)
C2 P5 C1 85.7(2)
C2 P5 P4 98.61(16)
C1 P5 P4 112.90(16)
C2 P5 Si 48.00(16)
C1 P5 Si 49.12(15)
P4 P5 Si 136.27(8)
C4 P6 C3 103.0(2)
C2 Si C1 85.4(2)
C2 Si I2 117.28(16)
C1 Si I2 116.12(16)
C2 Si I1 116.83(16)
C1 Si I1 118.39(16)
I2 Si I1 103.20(5)
C2 Si P5 48.15(15)
C1 Si P5 48.64(15)
I2 Si P5 102.35(6)
I1 Si P5 154.43(7)
C5 C1 P1 114.7(3)
C5 C1 P5 122.1(3)
P1 C1 P5 113.7(2)
C5 C1 Si 119.6(3)
P1 C1 Si 97.9(2)
P5 C1 Si 82.2(2)
C9 C2 Si 126.6(4)
C9 C2 P5 122.0(4)
Si C2 P5 83.8(2)
C9 C2 P2 112.3(3)
Si C2 P2 96.8(2)
P5 C2 P2 110.3(2)
C13 C3 P6 109.7(3)
C13 C3 P3 112.0(3)
P6 C3 P3 109.7(3)
C13 C3 P1 108.4(4)
P6 C3 P1 116.8(3)
P3 C3 P1 100.0(2)
C17 C4 P6 122.1(4)
C17 C4 P4 116.8(4)
P6 C4 P4 121.0(3)
C8 C5 C6 109.8(4)
C8 C5 C7 107.0(5)
C6 C5 C7 106.8(4)
C8 C5 C1 108.5(4)
C6 C5 C1 112.2(4)
C7 C5 C1 112.4(4)
C12 C9 C2 110.6(4)
C12 C9 C11 108.1(5)
C2 C9 C11 110.4(4)
C12 C9 C10 109.1(5)
C2 C9 C10 109.6(5)
C11 C9 C10 109.1(5)
C15 C13 C14 108.9(5)
C15 C13 C16 108.9(5)
C14 C13 C16 107.6(5)
C15 C13 C3 110.4(5)
C14 C13 C3 111.4(4)
C16 C13 C3 109.5(5)
C4 C17 C20 112.2(5)
C4 C17 C18 110.4(4)
C20 C17 C18 108.4(5)
C4 C17 C19 108.5(4)
C20 C17 C19 108.9(5)
C18 C17 C19 108.4(5)
C1A P1A C3A 111.3(2)
C1A P1A P2A 93.32(17)
C3A P1A P2A 87.99(17)
C2A P2A P3A 104.01(17)
C2A P2A P1A 96.50(17)
P3A P2A P1A 80.60(7)
C3A P3A P4A 96.64(16)
C3A P3A P2A 89.91(17)
P4A P3A P2A 99.49(8)
C4A P4A P3A 94.87(19)
C4A P4A P5A 102.06(18)
P3A P4A P5A 101.65(8)
C2A P5A C1A 85.7(2)
C2A P5A P4A 96.85(17)
C1A P5A P4A 114.40(17)
C2A P5A Si1A 47.92(17)
C1A P5A Si1A 49.08(16)
P4A P5A Si1A 135.50(8)
C4A P6A C3A 102.8(2)
C2A Si1A C1A 85.3(2)
C2A Si1A I1A 117.54(17)
C1A Si1A I1A 118.11(17)
C2A Si1A I2A 115.62(17)
C1A Si1A I2A 117.43(16)
I1A Si1A I2A 103.23(6)
C2A Si1A P5A 48.05(16)
C1A Si1A P5A 48.38(16)
I1A Si1A P5A 154.45(7)
I2A Si1A P5A 102.30(6)
C5A C1A P1A 114.3(4)
C5A C1A P5A 122.3(4)
P1A C1A P5A 113.5(3)
C5A C1A Si1A 119.8(4)
P1A C1A Si1A 98.0(2)
P5A C1A Si1A 82.5(2)
C9A C2A Si1A 127.6(4)
C9A C2A P5A 120.6(4)
Si1A C2A P5A 84.0(2)
C9A C2A P2A 113.4(4)
Si1A C2A P2A 96.4(2)
P5A C2A P2A 109.9(3)
C13A C3A P6A 108.7(4)
C13A C3A P3A 111.9(4)
P6A C3A P3A 109.5(3)
C13A C3A P1A 107.9(4)
P6A C3A P1A 119.0(3)
P3A C3A P1A 99.6(2)
C17A C4A P6A 122.6(4)
C17A C4A P4A 116.7(4)
P6A C4A P4A 120.7(3)
C7A C5A C8A 107.3(5)
C7A C5A C6A 107.5(5)
C8A C5A C6A 109.5(5)
C7A C5A C1A 112.1(4)
C8A C5A C1A 108.8(5)
C6A C5A C1A 111.5(5)
C11A C9A C12A 108.9(5)
C11A C9A C10A 109.4(5)
C12A C9A C10A 107.8(5)
C11A C9A C2A 111.5(5)
C12A C9A C2A 110.7(4)
C10A C9A C2A 108.4(5)
C16A C13A C15A 108.8(5)
C16A C13A C14A 109.0(5)
C15A C13A C14A 108.4(5)
C16A C13A C3A 110.3(5)
C15A C13A C3A 109.2(5)
C14A C13A C3A 111.1(5)
C4A C17A C20A 112.4(5)
C4A C17A C19A 109.2(5)
C20A C17A C19A 109.2(5)
C4A C17A C18A 108.6(5)
C20A C17A C18A 108.4(6)
C19A C17A C18A 109.0(6)

loop_
_geom_bond_atom_site_label_1
_geom_bond_atom_site_label_2
_geom_bond_distance
I1 Si 2.4602(16)
I2 Si 2.4496(16)
P1 C1 1.885(5)
P1 C3 1.931(5)
P1 P2 2.265(2)
P2 C2 1.903(5)
P2 P3 2.246(2)
P3 C3 1.880(6)
P3 P4 2.189(2)
P4 C4 1.836(6)
P4 P5 2.225(2)
P5 C2 1.889(5)
P5 C1 1.910(5)
P5 Si 2.521(2)
P6 C4 1.678(6)
P6 C3 1.861(5)
Si C2 1.885(5)
Si C1 1.924(5)
C1 C5 1.574(7)
C2 C9 1.544(7)
C3 C13 1.573(7)
C4 C17 1.527(7)
C5 C8 1.531(8)
C5 C6 1.532(7)
C5 C7 1.537(7)
C9 C12 1.535(8)
C9 C11 1.545(8)
C9 C10 1.550(8)
C13 C15 1.518(8)
C13 C14 1.538(8)
C13 C16 1.551(8)
C17 C20 1.528(8)
C17 C18 1.534(8)
C17 C19 1.535(8)
I1A Si1A 2.4634(16)
I2A Si1A 2.4658(17)
P1A C1A 1.878(5)
P1A C3A 1.932(6)
P1A P2A 2.265(2)
P2A C2A 1.906(5)
P2A P3A 2.241(2)
P3A C3A 1.883(6)
P3A P4A 2.181(2)
P4A C4A 1.825(6)
P4A P5A 2.222(2)
P5A C2A 1.895(5)
P5A C1A 1.911(5)
P5A Si1A 2.535(2)
P6A C4A 1.688(6)
P6A C3A 1.860(5)
Si1A C2A 1.891(5)
Si1A C1A 1.932(5)
C1A C5A 1.574(8)
C2A C9A 1.549(7)
C3A C13A 1.577(7)
C4A C17A 1.524(7)
C5A C7A 1.527(8)
C5A C8A 1.538(8)
C5A C6A 1.540(8)
C9A C11A 1.528(8)
C9A C12A 1.535(8)
C9A C10A 1.536(8)
C13A C16A 1.532(8)
C13A C15A 1.535(9)
C13A C14A 1.539(8)
C17A C20A 1.530(9)
C17A C19A 1.530(9)
C17A C18A 1.540(9)
